data_7238978
loop_
_publ_author_name
'Ibrahim, Yehia A.'
'Al-Awadi, Nouria A.'
'Al-Azemi, Talal F.'
'Abraham, Susan'
'John, Elizabeth'

_publ_section_title
;
 Sequential Staudinger ketene--imine cycloaddition, RCM approach to
 polycyclic macrocyclic bisazetidinones
;
_journal_issue 18
_journal_name_full 'RSC Advances'
_journal_page_first 6408
_journal_paper_doi 10.1039/c3ra40649k
_journal_volume 3
_journal_year 2013
_chemical_formula_moiety 'C41 H41 N2 O10'
_chemical_formula_sum 'C41 H41 N2 O10'
_chemical_formula_weight 721.78
_space_group_IT_number 15
_space_group_name_Hall '-C 2yc'
_space_group_name_H-M_alt 'C 1 2/c 1'
_symmetry_cell_setting monoclinic
_symmetry_Int_Tables_number 15
_symmetry_space_group_name_Hall '-C 2yc'
_symmetry_space_group_name_H-M 'C 1 2/c 1'
_atom_sites_solution_hydrogens geom
_atom_sites_solution_primary direct
_atom_sites_solution_secondary difmap
_cell_angle_alpha 90.0000
_cell_angle_beta 100.821(7)
_cell_angle_gamma 90.0000
_cell_formula_units_Z 8
_cell_length_a 26.5063(14)
_cell_length_b 14.8912(8)
_cell_length_c 19.0898(14)
_cell_measurement_reflns_used 13841
_cell_measurement_temperature 293
_cell_measurement_theta_max 25.31
_cell_measurement_theta_min 3.09
_cell_volume 7401.0(8)
_computing_cell_refinement 'CrystalClear-SM Expert 2.0 r4'
_computing_data_collection 'CrystalClear-SM Expert 2.0 r4 (Rigaku, 2009)'
_computing_data_reduction 'CrystalClear-SM Expert 2.0 r4'
_computing_molecular_graphics 'CrystalStructure 4.0'
_computing_publication_material 'CrystalStructure 4.0 (Rigaku, 2010)'
_computing_structure_refinement 'SHELXL97 (Sheldrick, 2008)'
_computing_structure_solution 'Superflip (Palatinus, et al., 2007)'
_diffrn_ambient_temperature 293
_diffrn_detector_area_resol_mean 10.000
_diffrn_measured_fraction_theta_full 0.997
_diffrn_measured_fraction_theta_max 0.997
_diffrn_measurement_device_type 'Rigaku R-AXIS RAPID'
_diffrn_measurement_method \w
_diffrn_radiation_type 'Mo K\a'
_diffrn_radiation_wavelength 0.71075
_diffrn_reflns_av_R_equivalents 0.0515
_diffrn_reflns_limit_h_max 29
_diffrn_reflns_limit_h_min -31
_diffrn_reflns_limit_k_max 17
_diffrn_reflns_limit_k_min -17
_diffrn_reflns_limit_l_max 22
_diffrn_reflns_limit_l_min -22
_diffrn_reflns_number 29841
_diffrn_reflns_theta_full 25.32
_diffrn_reflns_theta_max 25.32
_diffrn_standards_number 0
_exptl_absorpt_coefficient_mu 0.093
_exptl_absorpt_correction_T_max 0.991
_exptl_absorpt_correction_T_min 0.412
_exptl_absorpt_correction_type multi-scan
_exptl_absorpt_process_details 'ABSCOR (Rigaku, 1995)'
_exptl_crystal_colour colorless
_exptl_crystal_density_diffrn 1.295
_exptl_crystal_density_method 'not measured'
_exptl_crystal_description block
_exptl_crystal_F_000 3048.00
_exptl_crystal_size_max 0.200
_exptl_crystal_size_mid 0.150
_exptl_crystal_size_min 0.100
_refine_diff_density_max 0.360
_refine_diff_density_min -0.170
_refine_ls_extinction_method none
_refine_ls_goodness_of_fit_ref 1.037
_refine_ls_hydrogen_treatment mixed
_refine_ls_number_parameters 486
_refine_ls_number_reflns 6742
_refine_ls_number_restraints 0
_refine_ls_R_factor_gt 0.0506
_refine_ls_shift/su_max 0.000
_refine_ls_structure_factor_coef Fsqd
_refine_ls_weighting_details 'w = 1/[\s^2^(Fo^2^)+(0.0697P)^2^+1.7899P] where P=(Fo^2^+2Fc^2^)/3'
_refine_ls_weighting_scheme calc
_refine_ls_wR_factor_ref 0.1506
_reflns_number_gt 3830
_reflns_number_total 6742
_reflns_threshold_expression F^2^>2.0\s(F^2^)
_cod_data_source_file c3ra40649k_2.txt
_cod_data_source_block User-defined
_cod_database_code 7238978

loop_
_symmetry_equiv_pos_site_id
_symmetry_equiv_pos_as_xyz
1 +X,+Y,+Z
2 -X,+Y,1/2-Z
3 -X,-Y,-Z
4 +X,-Y,1/2+Z
5 1/2+X,1/2+Y,+Z
6 1/2-X,1/2+Y,1/2-Z
7 1/2-X,1/2-Y,-Z
8 1/2+X,1/2-Y,1/2+Z

loop_
_atom_site_label
_atom_site_type_symbol
_atom_site_fract_x
_atom_site_fract_y
_atom_site_fract_z
_atom_site_U_iso_or_equiv
_atom_site_adp_type
_atom_site_occupancy
_atom_site_symmetry_multiplicity
_atom_site_calc_flag
_atom_site_refinement_flags
O1 O 0.53199(7) 0.57051(10) 0.61238(9) 0.0670(5) Uani 1.0 8 d .
O2 O 0.57755(7) 0.56547(12) 0.75961(10) 0.0763(6) Uani 1.0 8 d .
O3 O 0.62704(7) 0.72515(12) 0.81074(9) 0.0704(5) Uani 1.0 8 d .
O4 O 0.71679(6) 0.84743(11) 0.72384(9) 0.0652(5) Uani 1.0 8 d .
O5 O 0.72928(7) 0.67716(12) 0.67836(10) 0.0792(6) Uani 1.0 8 d .
O6 O 0.66021(7) 0.63753(13) 0.43610(10) 0.0784(6) Uani 1.0 8 d .
O7 O 0.56201(6) 0.69021(10) 0.43008(9) 0.0604(5) Uani 1.0 8 d .
O8 O 0.66624(10) 0.95047(18) 0.58403(13) 0.1226(9) Uani 1.0 8 d .
O9 O 0.54992(9) 0.90474(13) 0.44280(13) 0.1088(8) Uani 1.0 8 d .
O10 O 0.5000 0.7213(2) 0.7500 0.1317(16) Uani 1.0 4 d .
N1 N 0.60828(8) 0.92614(12) 0.66110(11) 0.0629(6) Uani 1.0 8 d .
N2 N 0.52914(7) 0.82979(12) 0.54063(12) 0.0593(6) Uani 1.0 8 d .
C1 C 0.49369(9) 0.67406(14) 0.52689(13) 0.0531(6) Uani 1.0 8 d .
C2 C 0.45273(10) 0.69947(18) 0.47418(14) 0.0661(7) Uani 1.0 8 d .
C3 C 0.40977(11) 0.6458(2) 0.45480(16) 0.0772(8) Uani 1.0 8 d .
C4 C 0.40803(12) 0.5648(3) 0.48812(17) 0.0826(9) Uani 1.0 8 d .
C5 C 0.44772(11) 0.53663(17) 0.54061(16) 0.0718(8) Uani 1.0 8 d .
C6 C 0.49058(10) 0.59184(15) 0.56049(14) 0.0571(7) Uani 1.0 8 d .
C7 C 0.52714(13) 0.49561(16) 0.65742(16) 0.0768(9) Uani 1.0 8 d .
C8 C 0.57498(13) 0.49115(18) 0.71224(17) 0.0870(10) Uani 1.0 8 d .
C9 C 0.62380(12) 0.5679(2) 0.81042(19) 0.0928(10) Uani 1.0 8 d .
C10 C 0.62571(12) 0.6498(2) 0.85592(16) 0.0863(9) Uani 1.0 8 d .
C11 C 0.62953(9) 0.8095(2) 0.83992(14) 0.0641(7) Uani 1.0 8 d .
C12 C 0.63657(10) 0.8285(3) 0.91212(16) 0.0856(10) Uani 1.0 8 d .
C13 C 0.64027(11) 0.9170(4) 0.93413(19) 0.1025(13) Uani 1.0 8 d .
C14 C 0.63749(11) 0.9855(3) 0.8860(2) 0.0950(11) Uani 1.0 8 d .
C15 C 0.63092(9) 0.96629(19) 0.81409(16) 0.0734(8) Uani 1.0 8 d .
C16 C 0.62664(8) 0.87818(17) 0.79009(13) 0.0570(6) Uani 1.0 8 d .
C17 C 0.61912(9) 0.85287(14) 0.71357(12) 0.0536(6) Uani 1.0 8 d .
C18 C 0.66736(9) 0.83369(16) 0.68057(13) 0.0602(7) Uani 1.0 8 d .
C19 C 0.65016(12) 0.91357(18) 0.63200(15) 0.0736(8) Uani 1.0 8 d .
C20 C 0.73559(9) 0.77933(19) 0.77198(14) 0.0639(7) Uani 1.0 8 d .
C21 C 0.75091(10) 0.8029(3) 0.84243(16) 0.0822(9) Uani 1.0 8 d .
C22 C 0.77261(12) 0.7393(4) 0.89209(18) 0.1022(11) Uani 1.0 8 d .
C23 C 0.77847(13) 0.6531(4) 0.8702(2) 0.1051(12) Uani 1.0 8 d .
C24 C 0.76430(11) 0.6279(3) 0.79955(18) 0.0870(9) Uani 1.0 8 d .
C25 C 0.74314(9) 0.6921(2) 0.74956(15) 0.0682(7) Uani 1.0 8 d .
C26 C 0.73598(14) 0.5910(2) 0.64893(18) 0.0941(10) Uani 1.0 8 d .
C27 C 0.71236(14) 0.6019(2) 0.57077(19) 0.0919(10) Uani 1.0 8 d .
C28 C 0.73550(14) 0.5974(3) 0.5189(3) 0.1155(13) Uani 1.0 8 d .
C29 C 0.71416(12) 0.6178(3) 0.44346(19) 0.1058(12) Uani 1.0 8 d .
C30 C 0.63711(9) 0.68061(17) 0.37535(14) 0.0611(7) Uani 1.0 8 d .
C31 C 0.65974(11) 0.6954(2) 0.31655(16) 0.0766(8) Uani 1.0 8 d .
C32 C 0.63269(13) 0.7395(3) 0.25798(17) 0.0871(9) Uani 1.0 8 d .
C33 C 0.58410(13) 0.7686(3) 0.25654(17) 0.0921(10) Uani 1.0 8 d .
C34 C 0.56098(11) 0.7539(2) 0.31501(16) 0.0815(9) Uani 1.0 8 d .
C35 C 0.58699(9) 0.70978(16) 0.37387(14) 0.0590(7) Uani 1.0 8 d .
C36 C 0.57435(9) 0.74753(14) 0.49019(13) 0.0558(6) Uani 1.0 8 d .
C37 C 0.54043(9) 0.73265(14) 0.54776(13) 0.0532(6) Uani 1.0 8 d .
C38 C 0.55113(10) 0.84199(16) 0.48378(16) 0.0671(7) Uani 1.0 8 d .
C39 C 0.49280(10) 0.88563(17) 0.56968(16) 0.0701(8) Uani 1.0 8 d .
C40 C 0.51321(12) 0.9295(3) 0.64002(17) 0.0749(9) Uani 1.0 8 d .
C41 C 0.56264(11) 0.98187(17) 0.64153(17) 0.0838(9) Uani 1.0 8 d .
H1 H 0.5261(17) 0.685(3) 0.746(3) 0.18(2) Uiso 1.0 8 d .
H2 H 0.4542 0.7542 0.4512 0.0793 Uiso 1.0 8 calc R
H3 H 0.3825 0.6644 0.4197 0.0927 Uiso 1.0 8 calc R
H4 H 0.3794 0.5281 0.4750 0.0991 Uiso 1.0 8 calc R
H5 H 0.4460 0.4813 0.5627 0.0862 Uiso 1.0 8 calc R
H7A H 0.5227 0.4406 0.6297 0.0921 Uiso 1.0 8 calc R
H7B H 0.4976 0.5033 0.6800 0.0921 Uiso 1.0 8 calc R
H8A H 0.5756 0.4356 0.7389 0.1045 Uiso 1.0 8 calc R
H8B H 0.6046 0.4918 0.6891 0.1045 Uiso 1.0 8 calc R
H9A H 0.6528 0.5679 0.7861 0.1114 Uiso 1.0 8 calc R
H9B H 0.6262 0.5147 0.8402 0.1114 Uiso 1.0 8 calc R
H10A H 0.5957 0.6526 0.8780 0.1035 Uiso 1.0 8 calc R
H10B H 0.6561 0.6488 0.8932 0.1035 Uiso 1.0 8 calc R
H12 H 0.6388 0.7823 0.9453 0.1027 Uiso 1.0 8 calc R
H13 H 0.6447 0.9301 0.9825 0.1230 Uiso 1.0 8 calc R
H14 H 0.6400 1.0447 0.9016 0.1140 Uiso 1.0 8 calc R
H15 H 0.6293 1.0130 0.7814 0.0880 Uiso 1.0 8 calc R
H17 H 0.5938 0.8045 0.7025 0.0643 Uiso 1.0 8 calc R
H18 H 0.6649 0.7767 0.6545 0.0722 Uiso 1.0 8 calc R
H21 H 0.7467 0.8617 0.8568 0.0986 Uiso 1.0 8 calc R
H22 H 0.7831 0.7550 0.9397 0.1227 Uiso 1.0 8 calc R
H23 H 0.7924 0.6102 0.9038 0.1261 Uiso 1.0 8 calc R
H24 H 0.7688 0.5691 0.7856 0.1043 Uiso 1.0 8 calc R
H26A H 0.7183 0.5450 0.6710 0.1129 Uiso 1.0 8 calc R
H26B H 0.7721 0.5756 0.6550 0.1129 Uiso 1.0 8 calc R
H27 H 0.6772 0.6130 0.5599 0.1102 Uiso 1.0 8 calc R
H28 H 0.7697 0.5794 0.5292 0.1386 Uiso 1.0 8 calc R
H29A H 0.7319 0.6689 0.4280 0.1270 Uiso 1.0 8 calc R
H29B H 0.7189 0.5667 0.4139 0.1270 Uiso 1.0 8 calc R
H31 H 0.6930 0.6755 0.3166 0.0920 Uiso 1.0 8 calc R
H32 H 0.6481 0.7496 0.2187 0.1045 Uiso 1.0 8 calc R
H33 H 0.5663 0.7982 0.2166 0.1105 Uiso 1.0 8 calc R
H34 H 0.5277 0.7741 0.3143 0.0978 Uiso 1.0 8 calc R
H36 H 0.6112 0.7478 0.5105 0.0669 Uiso 1.0 8 calc R
H37 H 0.5607 0.7169 0.5945 0.0639 Uiso 1.0 8 calc R
H39A H 0.4636 0.8488 0.5749 0.0842 Uiso 1.0 8 calc R
H39B H 0.4804 0.9323 0.5353 0.0842 Uiso 1.0 8 calc R
H40A H 0.4885(11) 0.9710(19) 0.6497(15) 0.091(9) Uiso 1.0 8 d .
H40B H 0.5171(11) 0.8819(19) 0.6807(16) 0.095(10) Uiso 1.0 8 d .
H41A H 0.5623 1.0078 0.5948 0.1005 Uiso 1.0 8 calc R
H41B H 0.5642 1.0308 0.6754 0.1005 Uiso 1.0 8 calc R

loop_
_atom_site_aniso_label
_atom_site_aniso_U_11
_atom_site_aniso_U_22
_atom_site_aniso_U_33
_atom_site_aniso_U_12
_atom_site_aniso_U_13
_atom_site_aniso_U_23
O1 0.0836(13) 0.0546(10) 0.0694(12) 0.0007(9) 0.0314(11) 0.0069(9)
O2 0.0789(13) 0.0743(12) 0.0800(14) 0.0126(10) 0.0258(11) 0.0166(11)
O3 0.0772(13) 0.0804(12) 0.0574(11) -0.0019(10) 0.0226(10) 0.0170(10)
O4 0.0533(10) 0.0810(12) 0.0607(11) -0.0017(9) 0.0087(9) 0.0014(9)
O5 0.0875(14) 0.0783(13) 0.0686(13) 0.0177(10) 0.0063(11) -0.0019(10)
O6 0.0589(12) 0.1046(14) 0.0742(13) 0.0154(10) 0.0193(10) 0.0095(11)
O7 0.0584(10) 0.0598(10) 0.0679(11) -0.0083(8) 0.0242(9) -0.0063(9)
O8 0.1181(19) 0.158(3) 0.0960(18) 0.0016(16) 0.0322(15) 0.0609(17)
O9 0.144(2) 0.0624(12) 0.139(2) 0.0123(12) 0.0746(17) 0.0281(13)
O10 0.090(3) 0.083(3) 0.216(5) 0.0000 0.015(3) 0.0000
N1 0.0699(14) 0.0519(12) 0.0635(14) 0.0048(10) 0.0039(12) 0.0055(10)
N2 0.0597(13) 0.0448(11) 0.0776(15) 0.0010(9) 0.0240(11) -0.0033(10)
C1 0.0599(15) 0.0502(13) 0.0537(15) -0.0048(11) 0.0222(13) -0.0054(11)
C2 0.0630(17) 0.0734(16) 0.0626(17) -0.0053(14) 0.0138(14) -0.0033(14)
C3 0.0638(18) 0.101(3) 0.0677(19) -0.0134(16) 0.0147(15) -0.0225(17)
C4 0.077(2) 0.098(3) 0.080(3) -0.0289(18) 0.0344(18) -0.0401(19)
C5 0.090(2) 0.0581(15) 0.081(2) -0.0191(15) 0.0504(18) -0.0187(15)
C6 0.0665(17) 0.0541(14) 0.0582(16) -0.0009(12) 0.0312(14) -0.0098(12)
C7 0.115(3) 0.0478(14) 0.077(2) 0.0060(15) 0.0423(19) 0.0099(14)
C8 0.116(3) 0.0633(18) 0.093(3) 0.0272(17) 0.048(2) 0.0209(17)
C9 0.083(3) 0.089(3) 0.108(3) 0.0139(17) 0.023(2) 0.046(2)
C10 0.080(2) 0.105(3) 0.074(2) -0.0093(17) 0.0142(16) 0.0382(19)
C11 0.0451(14) 0.095(2) 0.0545(17) -0.0017(13) 0.0155(12) -0.0047(16)
C12 0.0552(17) 0.151(3) 0.0538(19) -0.0021(18) 0.0179(14) -0.003(2)
C13 0.0563(19) 0.187(5) 0.067(3) -0.016(3) 0.0189(17) -0.049(3)
C14 0.0571(19) 0.131(3) 0.098(3) -0.0109(18) 0.0174(19) -0.053(3)
C15 0.0540(16) 0.0866(19) 0.077(2) -0.0067(14) 0.0071(14) -0.0243(16)
C16 0.0430(14) 0.0726(16) 0.0553(16) -0.0024(11) 0.0092(12) -0.0091(13)
C17 0.0540(14) 0.0530(13) 0.0526(15) -0.0018(11) 0.0069(12) 0.0009(11)
C18 0.0591(16) 0.0681(15) 0.0515(15) 0.0034(12) 0.0059(12) -0.0037(12)
C19 0.081(2) 0.0793(18) 0.0603(18) -0.0051(15) 0.0117(16) 0.0132(15)
C20 0.0449(14) 0.095(2) 0.0521(17) -0.0021(13) 0.0100(12) 0.0082(15)
C21 0.0563(17) 0.125(3) 0.063(2) -0.0060(16) 0.0069(15) -0.0011(18)
C22 0.073(3) 0.168(4) 0.061(2) -0.003(3) -0.0000(17) 0.017(3)
C23 0.075(3) 0.150(4) 0.084(3) 0.003(3) 0.0012(19) 0.047(3)
C24 0.0634(18) 0.109(3) 0.085(3) 0.0037(16) 0.0051(17) 0.0276(19)
C25 0.0496(15) 0.092(2) 0.0622(19) 0.0032(14) 0.0075(13) 0.0109(16)
C26 0.104(3) 0.079(2) 0.099(3) 0.0216(17) 0.017(2) 0.0010(18)
C27 0.088(3) 0.096(3) 0.090(3) 0.0113(18) 0.012(2) -0.0222(19)
C28 0.082(3) 0.157(4) 0.109(4) 0.034(3) 0.020(3) 0.004(3)
C29 0.063(2) 0.162(4) 0.091(3) 0.029(2) 0.0118(18) 0.007(3)
C30 0.0555(16) 0.0707(16) 0.0586(17) -0.0052(12) 0.0144(13) -0.0017(13)
C31 0.0573(17) 0.102(2) 0.074(2) -0.0116(15) 0.0214(16) -0.0042(17)
C32 0.077(3) 0.117(3) 0.070(2) -0.0275(19) 0.0220(18) 0.0043(19)
C33 0.083(3) 0.115(3) 0.078(3) -0.0085(19) 0.0139(18) 0.0280(18)
C34 0.0672(18) 0.100(2) 0.079(2) 0.0076(16) 0.0162(17) 0.0147(18)
C35 0.0566(16) 0.0608(14) 0.0635(17) -0.0099(12) 0.0216(13) -0.0048(13)
C36 0.0495(14) 0.0519(13) 0.0673(17) -0.0042(11) 0.0145(12) -0.0071(12)
C37 0.0546(14) 0.0458(12) 0.0591(15) 0.0011(10) 0.0099(12) -0.0021(11)
C38 0.0682(17) 0.0479(14) 0.091(2) -0.0031(12) 0.0289(16) 0.0007(14)
C39 0.0538(15) 0.0617(15) 0.099(3) 0.0070(12) 0.0255(15) -0.0071(15)
C40 0.073(2) 0.0790(19) 0.076(2) 0.0323(17) 0.0221(16) 0.0002(17)
C41 0.087(3) 0.0570(16) 0.095(3) 0.0180(15) -0.0147(18) -0.0103(15)

loop_
_atom_type_symbol
_atom_type_description
_atom_type_scat_dispersion_real
_atom_type_scat_dispersion_imag
_atom_type_scat_source
C C 0.0033 0.0016
;
International Tables for Crystallography
(1992, Vol. C, Tables 4.2.6.8 and 6.1.1.4)
;
H H 0.0000 0.0000
;
International Tables for Crystallography
(1992, Vol. C, Table 6.1.1.4)
;
N N 0.0061 0.0033
;
International Tables for Crystallography
(1992, Vol. C, Tables 4.2.6.8 and 6.1.1.4)
;
O O 0.0106 0.0060
;
International Tables for Crystallography
(1992, Vol. C, Tables 4.2.6.8 and 6.1.1.4)
;

loop_
_geom_angle_atom_site_label_1
_geom_angle_atom_site_label_2
_geom_angle_atom_site_label_3
_geom_angle
_geom_angle_publ_flag
_geom_angle_site_symmetry_3
C6 O1 C7 117.7(2) yes .
C8 O2 C9 112.8(3) yes .
C10 O3 C11 118.8(2) yes .
C18 O4 C20 116.91(18) yes .
C25 O5 C26 120.8(3) yes .
C29 O6 C30 117.2(3) yes .
C35 O7 C36 115.24(18) yes .
C17 N1 C19 96.15(19) yes .
C17 N1 C41 130.0(3) yes .
C19 N1 C41 133.1(3) yes .
C37 N2 C38 95.5(2) yes .
C37 N2 C39 131.3(3) yes .
C38 N2 C39 130.6(2) yes .
C2 C1 C6 117.9(3) yes .
C2 C1 C37 121.8(2) yes .
C6 C1 C37 120.3(2) yes .
C1 C2 C3 121.9(3) yes .
C2 C3 C4 118.9(3) yes .
C3 C4 C5 121.3(3) yes .
C4 C5 C6 119.4(3) yes .
O1 C6 C1 115.4(2) yes .
O1 C6 C5 124.1(3) yes .
C1 C6 C5 120.6(3) yes .
O1 C7 C8 107.3(3) yes .
O2 C8 C7 110.2(3) yes .
O2 C9 C10 110.5(3) yes .
O3 C10 C9 107.1(3) yes .
O3 C11 C12 125.4(3) yes .
O3 C11 C16 113.8(3) yes .
C12 C11 C16 120.7(3) yes .
C11 C12 C13 119.1(4) yes .
C12 C13 C14 121.1(4) yes .
C13 C14 C15 119.7(4) yes .
C14 C15 C16 120.7(3) yes .
C11 C16 C15 118.7(3) yes .
C11 C16 C17 117.8(3) yes .
C15 C16 C17 123.5(3) yes .
N1 C17 C16 117.00(19) yes .
N1 C17 C18 86.03(18) yes .
C16 C17 C18 118.46(19) yes .
O4 C18 C17 118.4(2) yes .
O4 C18 C19 112.2(2) yes .
C17 C18 C19 85.89(19) yes .
O8 C19 N1 133.1(3) yes .
O8 C19 C18 134.9(3) yes .
N1 C19 C18 91.9(3) yes .
O4 C20 C21 117.5(3) yes .
O4 C20 C25 121.9(3) yes .
C21 C20 C25 120.3(3) yes .
C20 C21 C22 120.2(4) yes .
C21 C22 C23 119.3(4) yes .
C22 C23 C24 121.8(4) yes .
C23 C24 C25 118.9(4) yes .
O5 C25 C20 115.6(3) yes .
O5 C25 C24 124.9(3) yes .
C20 C25 C24 119.5(3) yes .
O5 C26 C27 103.5(3) yes .
C26 C27 C28 126.6(4) yes .
C27 C28 C29 127.0(4) yes .
O6 C29 C28 109.2(3) yes .
O6 C30 C31 124.7(3) yes .
O6 C30 C35 116.0(3) yes .
C31 C30 C35 119.4(3) yes .
C30 C31 C32 119.7(3) yes .
C31 C32 C33 121.2(4) yes .
C32 C33 C34 119.7(3) yes .
C33 C34 C35 120.3(3) yes .
O7 C35 C30 120.6(3) yes .
O7 C35 C34 119.5(3) yes .
C30 C35 C34 119.8(3) yes .
O7 C36 C37 114.11(18) yes .
O7 C36 C38 117.39(19) yes .
C37 C36 C38 84.87(19) yes .
N2 C37 C1 113.59(18) yes .
N2 C37 C36 85.97(17) yes .
C1 C37 C36 116.7(2) yes .
O9 C38 N2 131.6(3) yes .
O9 C38 C36 136.0(3) yes .
N2 C38 C36 92.3(2) yes .
N2 C39 C40 115.8(3) yes .
C39 C40 C41 113.9(3) yes .
N1 C41 C40 112.6(3) yes .
H1 O10 H1 105(4) no 2_656
C1 C2 H2 119.035 no .
C3 C2 H2 119.025 no .
C2 C3 H3 120.562 no .
C4 C3 H3 120.564 no .
C3 C4 H4 119.342 no .
C5 C4 H4 119.340 no .
C4 C5 H5 120.307 no .
C6 C5 H5 120.313 no .
O1 C7 H7A 110.257 no .
O1 C7 H7B 110.263 no .
C8 C7 H7A 110.239 no .
C8 C7 H7B 110.257 no .
H7A C7 H7B 108.529 no .
O2 C8 H8A 109.616 no .
O2 C8 H8B 109.614 no .
C7 C8 H8A 109.612 no .
C7 C8 H8B 109.608 no .
H8A C8 H8B 108.148 no .
O2 C9 H9A 109.556 no .
O2 C9 H9B 109.554 no .
C10 C9 H9A 109.556 no .
C10 C9 H9B 109.551 no .
H9A C9 H9B 108.092 no .
O3 C10 H10A 110.295 no .
O3 C10 H10B 110.295 no .
C9 C10 H10A 110.294 no .
C9 C10 H10B 110.293 no .
H10A C10 H10B 108.545 no .
C11 C12 H12 120.444 no .
C13 C12 H12 120.434 no .
C12 C13 H13 119.467 no .
C14 C13 H13 119.469 no .
C13 C14 H14 120.139 no .
C15 C14 H14 120.159 no .
C14 C15 H15 119.623 no .
C16 C15 H15 119.638 no .
N1 C17 H17 111.051 no .
C16 C17 H17 111.044 no .
C18 C17 H17 111.060 no .
O4 C18 H18 112.570 no .
C17 C18 H18 112.587 no .
C19 C18 H18 112.581 no .
C20 C21 H21 119.900 no .
C22 C21 H21 119.920 no .
C21 C22 H22 120.361 no .
C23 C22 H22 120.382 no .
C22 C23 H23 119.107 no .
C24 C23 H23 119.118 no .
C23 C24 H24 120.542 no .
C25 C24 H24 120.525 no .
O5 C26 H26A 111.064 no .
O5 C26 H26B 111.071 no .
C27 C26 H26A 111.073 no .
C27 C26 H26B 111.077 no .
H26A C26 H26B 109.027 no .
C26 C27 H27 116.702 no .
C28 C27 H27 116.703 no .
C27 C28 H28 116.512 no .
C29 C28 H28 116.510 no .
O6 C29 H29A 109.848 no .
O6 C29 H29B 109.844 no .
C28 C29 H29A 109.838 no .
C28 C29 H29B 109.840 no .
H29A C29 H29B 108.273 no .
C30 C31 H31 120.171 no .
C32 C31 H31 120.175 no .
C31 C32 H32 119.420 no .
C33 C32 H32 119.426 no .
C32 C33 H33 120.145 no .
C34 C33 H33 120.150 no .
C33 C34 H34 119.857 no .
C35 C34 H34 119.838 no .
O7 C36 H36 112.567 no .
C37 C36 H36 112.577 no .
C38 C36 H36 112.572 no .
N2 C37 H37 112.669 no .
C1 C37 H37 112.657 no .
C36 C37 H37 112.658 no .
N2 C39 H39A 108.331 no .
N2 C39 H39B 108.314 no .
C40 C39 H39A 108.332 no .
C40 C39 H39B 108.330 no .
H39A C39 H39B 107.417 no .
C39 C40 H40A 108.2(17) no .
C39 C40 H40B 109.9(16) no .
C41 C40 H40A 106.7(18) no .
C41 C40 H40B 111.8(16) no .
H40A C40 H40B 106(3) no .
N1 C41 H41A 109.095 no .
N1 C41 H41B 109.087 no .
C40 C41 H41A 109.081 no .
C40 C41 H41B 109.074 no .
H41A C41 H41B 107.837 no .

loop_
_geom_bond_atom_site_label_1
_geom_bond_atom_site_label_2
_geom_bond_distance
_geom_bond_publ_flag
_geom_bond_site_symmetry_2
O1 C6 1.371(3) yes .
O1 C7 1.429(4) yes .
O2 C8 1.423(4) yes .
O2 C9 1.414(4) yes .
O3 C10 1.419(4) yes .
O3 C11 1.370(4) yes .
O4 C18 1.426(3) yes .
O4 C20 1.396(3) yes .
O5 C25 1.358(4) yes .
O5 C26 1.425(4) yes .
O6 C29 1.441(4) yes .
O6 C30 1.366(3) yes .
O7 C35 1.393(4) yes .
O7 C36 1.418(3) yes .
O8 C19 1.212(4) yes .
O9 C38 1.215(4) yes .
N1 C17 1.472(3) yes .
N1 C19 1.344(4) yes .
N1 C41 1.457(4) yes .
N2 C37 1.478(3) yes .
N2 C38 1.337(4) yes .
N2 C39 1.459(4) yes .
C1 C2 1.387(4) yes .
C1 C6 1.392(4) yes .
C1 C37 1.506(4) yes .
C2 C3 1.384(4) yes .
C3 C4 1.368(5) yes .
C4 C5 1.375(4) yes .
C5 C6 1.396(4) yes .
C7 C8 1.486(5) yes .
C9 C10 1.493(5) yes .
C11 C12 1.385(4) yes .
C11 C16 1.389(4) yes .
C12 C13 1.381(7) yes .
C13 C14 1.366(7) yes .
C14 C15 1.380(5) yes .
C15 C16 1.387(4) yes .
C16 C17 1.485(4) yes .
C17 C18 1.554(4) yes .
C18 C19 1.524(4) yes .
C20 C21 1.375(4) yes .
C20 C25 1.394(4) yes .
C21 C22 1.386(5) yes .
C22 C23 1.368(7) yes .
C23 C24 1.382(6) yes .
C24 C25 1.392(5) yes .
C26 C27 1.515(5) yes .
C27 C28 1.261(6) yes .
C28 C29 1.476(6) yes .
C30 C31 1.386(5) yes .
C30 C35 1.393(4) yes .
C31 C32 1.377(5) yes .
C32 C33 1.354(5) yes .
C33 C34 1.388(5) yes .
C34 C35 1.371(4) yes .
C36 C37 1.561(4) yes .
C36 C38 1.531(4) yes .
C39 C40 1.500(5) yes .
C40 C41 1.521(5) yes .
O10 H1 0.90(5) no .
O10 H1 0.90(5) no 2_656
C2 H2 0.930 no .
C3 H3 0.930 no .
C4 H4 0.930 no .
C5 H5 0.930 no .
C7 H7A 0.970 no .
C7 H7B 0.970 no .
C8 H8A 0.970 no .
C8 H8B 0.970 no .
C9 H9A 0.970 no .
C9 H9B 0.970 no .
C10 H10A 0.970 no .
C10 H10B 0.970 no .
C12 H12 0.930 no .
C13 H13 0.930 no .
C14 H14 0.930 no .
C15 H15 0.930 no .
C17 H17 0.980 no .
C18 H18 0.980 no .
C21 H21 0.930 no .
C22 H22 0.930 no .
C23 H23 0.930 no .
C24 H24 0.930 no .
C26 H26A 0.970 no .
C26 H26B 0.970 no .
C27 H27 0.930 no .
C28 H28 0.930 no .
C29 H29A 0.970 no .
C29 H29B 0.970 no .
C31 H31 0.930 no .
C32 H32 0.930 no .
C33 H33 0.930 no .
C34 H34 0.930 no .
C36 H36 0.980 no .
C37 H37 0.980 no .
C39 H39A 0.970 no .
C39 H39B 0.970 no .
C40 H40A 0.94(3) no .
C40 H40B 1.04(3) no .
C41 H41A 0.970 no .
C41 H41B 0.970 no .

loop_
_geom_contact_atom_site_label_1
_geom_contact_atom_site_label_2
_geom_contact_distance
_geom_contact_publ_flag
_geom_contact_site_symmetry_2
O1 O2 2.844(3) no .
O1 C37 2.740(3) no .
O2 O3 2.801(3) no .
O3 C15 3.593(4) no .
O3 C17 2.637(3) no .
O3 C18 3.306(4) no .
O3 C20 3.206(4) no .
O3 C21 3.426(4) no .
O3 C25 3.525(4) no .
O4 O5 2.720(3) no .
O4 O8 3.151(3) no .
O4 N1 3.128(3) no .
O4 C11 3.536(4) no .
O4 C15 3.571(4) no .
O4 C16 2.942(3) no .
O5 C18 2.856(3) no .
O5 C28 3.301(5) no .
O6 O7 2.700(3) no .
O6 C27 2.733(4) no .
O6 C36 3.132(4) no .
O7 O9 3.224(3) no .
O7 N2 3.197(3) no .
O7 C1 2.830(4) no .
O7 C2 3.168(4) no .
O8 C17 3.309(4) no .
O8 C41 3.177(5) no .
O9 C34 3.369(4) no .
O9 C35 3.407(4) no .
O9 C37 3.292(4) no .
O9 C39 3.101(5) no .
N1 N2 3.152(3) no .
N1 C15 2.931(4) no .
N1 C39 3.282(4) no .
N2 C2 2.918(4) no .
N2 C19 3.576(4) no .
N2 C41 2.998(4) no .
C1 C4 2.778(4) no .
C1 C38 3.118(4) no .
C1 C39 3.256(4) no .
C2 C5 2.751(4) no .
C2 C36 3.260(4) no .
C2 C38 3.341(4) no .
C2 C39 3.378(4) no .
C3 C6 2.771(4) no .
C5 C7 2.831(4) no .
C10 C12 2.863(5) no .
C11 C14 2.760(5) no .
C11 C18 3.396(4) no .
C11 C20 3.340(4) no .
C11 C21 3.210(4) no .
C12 C15 2.762(5) no .
C12 C21 3.552(5) no .
C13 C16 2.766(5) no .
C15 C18 3.500(4) no .
C15 C41 3.456(4) no .
C16 C19 3.237(4) no .
C16 C20 3.317(4) no .
C16 C21 3.445(4) no .
C16 C41 3.391(4) no .
C17 C20 3.268(4) no .
C17 C40 3.110(4) no .
C18 C21 3.477(4) no .
C18 C25 3.037(4) no .
C18 C41 3.515(4) no .
C20 C23 2.747(5) no .
C21 C24 2.774(5) no .
C22 C25 2.776(5) no .
C24 C26 2.885(5) no .
C29 C31 2.824(5) no .
C30 C33 2.764(4) no .
C30 C36 3.152(4) no .
C31 C34 2.754(5) no .
C32 C35 2.750(5) no .
C34 C36 3.297(4) no .
C34 C38 3.533(5) no .
C35 C38 3.151(4) no .
C36 C39 3.526(4) no .
C37 C40 3.562(4) no .
C38 C40 3.568(5) no .
O1 C4 3.378(4) no 3_666
O1 C5 3.457(4) no 3_666
O2 O10 3.083(3) no .
O2 C7 3.597(4) no 2_656
O3 O10 3.3498(18) no .
O4 C31 3.558(4) no 7_666
O5 C31 3.487(4) no 7_666
O7 C5 3.442(3) no 3_666
O8 C13 3.438(5) no 4_574
O8 C23 3.396(6) no 6_656
O8 C29 3.462(5) no 7_666
O9 C14 3.191(5) no 4_574
O9 C39 3.314(4) no 3_676
O9 C40 3.225(4) no 3_676
O9 C41 3.541(4) no 3_676
O10 O2 3.083(3) no .
O10 O2 3.083(3) no 2_656
O10 O3 3.3498(18) no .
O10 O3 3.3498(18) no 2_656
C4 O1 3.378(4) no 3_666
C4 C10 3.502(5) no 2_656
C5 O1 3.457(4) no 3_666
C5 O7 3.442(3) no 3_666
C5 C5 3.590(5) no 3_666
C5 C6 3.353(4) no 3_666
C5 C10 3.460(5) no 2_656
C6 C5 3.353(4) no 3_666
C7 O2 3.597(4) no 2_656
C10 C4 3.502(5) no 2_656
C10 C5 3.460(5) no 2_656
C13 O8 3.438(5) no 4_575
C13 C39 3.545(4) no 2_656
C14 O9 3.191(5) no 4_575
C20 C31 3.529(5) no 7_666
C23 O8 3.396(6) no 6_646
C25 C31 3.500(5) no 7_666
C25 C32 3.474(5) no 7_666
C29 O8 3.462(5) no 7_666
C31 O4 3.558(4) no 7_666
C31 O5 3.487(4) no 7_666
C31 C20 3.529(5) no 7_666
C31 C25 3.500(5) no 7_666
C32 C25 3.474(5) no 7_666
C39 O9 3.314(4) no 3_676
C39 C13 3.545(4) no 2_656
C40 O9 3.225(4) no 3_676
C41 O9 3.541(4) no 3_676
O1 H5 2.6544 no .
O1 H8A 3.1871 no .
O1 H8B 2.4833 no .
O1 H37 2.3545 no .
O2 H7A 3.2195 no .
O2 H7B 2.5398 no .
O2 H10A 2.5721 no .
O2 H10B 3.2229 no .
O3 H9A 2.5084 no .
O3 H9B 3.1848 no .
O3 H12 2.6689 no .
O3 H17 2.4001 no .
O3 H18 3.4079 no .
O4 H17 3.2716 no .
O4 H21 2.5217 no .
O5 H9A 3.5426 no .
O5 H18 2.2406 no .
O5 H24 2.6601 no .
O5 H27 2.5988 no .
O5 H28 3.5377 no .
O6 H27 2.3507 no .
O6 H28 3.2240 no .
O6 H31 2.6496 no .
O6 H36 2.6639 no .
O7 H2 3.1100 no .
O7 H34 2.5539 no .
O7 H37 3.1705 no .
O8 H18 2.9204 no .
O8 H36 3.5275 no .
O8 H41A 2.9291 no .
O9 H2 3.4122 no .
O9 H34 3.0998 no .
O9 H36 2.9971 no .
O9 H39B 2.8104 no .
O9 H41A 3.2448 no .
N1 H15 2.6028 no .
N1 H18 2.7011 no .
N1 H37 3.5093 no .
N1 H40A 3.21(3) no .
N1 H40B 2.60(3) no .
N2 H2 2.6184 no .
N2 H17 3.2613 no .
N2 H36 2.6492 no .
N2 H40A 3.28(3) no .
N2 H40B 2.86(4) no .
N2 H41A 2.9201 no .
C1 H3 3.2593 no .
C1 H5 3.2596 no .
C1 H36 3.3708 no .
C1 H39A 2.9197 no .
C2 H4 3.2091 no .
C2 H37 3.3267 no .
C2 H39A 2.9187 no .
C3 H5 3.2276 no .
C4 H2 3.2050 no .
C5 H3 3.2302 no .
C5 H7A 2.7604 no .
C5 H7B 2.7843 no .
C6 H2 3.2210 no .
C6 H4 3.2307 no .
C6 H7A 2.6685 no .
C6 H7B 2.6111 no .
C6 H37 2.6250 no .
C7 H5 2.5457 no .
C8 H9A 2.5412 no .
C8 H9B 2.5864 no .
C9 H8A 2.5925 no .
C9 H8B 2.5422 no .
C10 H12 2.5890 no .
C11 H10A 2.6528 no .
C11 H10B 2.6434 no .
C11 H13 3.2232 no .
C11 H15 3.2295 no .
C11 H17 2.6181 no .
C11 H21 3.1585 no .
C12 H10A 2.8629 no .
C12 H10B 2.7622 no .
C12 H14 3.2287 no .
C12 H21 3.3222 no .
C13 H15 3.2114 no .
C13 H21 3.5184 no .
C14 H12 3.2285 no .
C14 H21 3.5628 no .
C15 H13 3.2125 no .
C15 H17 3.2443 no .
C15 H21 3.4014 no .
C15 H41B 3.0491 no .
C16 H12 3.2508 no .
C16 H14 3.2438 no .
C16 H18 3.3164 no .
C16 H21 3.2072 no .
C16 H40B 3.24(3) no .
C16 H41B 3.3663 no .
C17 H15 2.7021 no .
C17 H37 3.2161 no .
C17 H40B 2.69(3) no .
C17 H41A 3.3836 no .
C17 H41B 3.0444 no .
C18 H15 3.5461 no .
C18 H36 3.5467 no .
C18 H37 3.4602 no .
C19 H15 3.3494 no .
C19 H17 2.7265 no .
C19 H36 3.4122 no .
C19 H41A 2.6980 no .
C19 H41B 3.1037 no .
C20 H18 2.6381 no .
C20 H22 3.2337 no .
C20 H24 3.2497 no .
C21 H23 3.2139 no .
C22 H10B 3.3732 no .
C22 H24 3.2385 no .
C23 H10B 3.3546 no .
C23 H21 3.2161 no .
C24 H9A 3.0517 no .
C24 H22 3.2393 no .
C24 H26A 2.8128 no .
C24 H26B 2.9115 no .
C25 H9A 3.2042 no .
C25 H18 2.7860 no .
C25 H21 3.2405 no .
C25 H23 3.2271 no .
C25 H26A 2.6672 no .
C25 H26B 2.7163 no .
C26 H18 3.3580 no .
C26 H24 2.6116 no .
C26 H28 2.6105 no .
C27 H18 3.4152 no .
C27 H29A 3.0373 no .
C27 H29B 3.0782 no .
C27 H36 3.4752 no .
C28 H26A 3.1219 no .
C28 H26B 2.6181 no .
C29 H27 2.5934 no .
C29 H31 2.5306 no .
C30 H29A 2.5312 no .
C30 H29B 2.7432 no .
C30 H32 3.2258 no .
C30 H34 3.2315 no .
C30 H36 2.9661 no .
C31 H29A 2.6100 no .
C31 H29B 2.9136 no .
C31 H33 3.2168 no .
C32 H34 3.2078 no .
C33 H31 3.2138 no .
C34 H32 3.2100 no .
C35 H31 3.2412 no .
C35 H33 3.2302 no .
C35 H36 2.6283 no .
C36 H2 3.1336 no .
C36 H27 3.4435 no .
C36 H34 3.3773 no .
C37 H2 2.6731 no .
C37 H17 3.2093 no .
C37 H18 3.5984 no .
C37 H39A 2.7944 no .
C37 H39B 3.3587 no .
C37 H40B 3.51(3) no .
C38 H2 2.8459 no .
C38 H34 3.3354 no .
C38 H37 2.7933 no .
C38 H39A 3.1531 no .
C38 H39B 2.6415 no .
C38 H41A 3.2315 no .
C39 H2 3.0207 no .
C39 H17 3.5362 no .
C39 H37 3.0757 no .
C39 H41A 2.5688 no .
C39 H41B 3.3008 no .
C40 H17 2.9139 no .
C40 H37 3.5738 no .
C41 H15 2.9488 no .
C41 H17 2.9412 no .
C41 H39A 3.3446 no .
C41 H39B 2.7843 no .
H2 H3 2.3079 no .
H2 H34 3.5536 no .
H2 H37 3.5871 no .
H2 H39A 2.7212 no .
H2 H39B 3.1095 no .
H3 H4 2.2965 no .
H4 H5 2.3002 no .
H5 H7A 2.2720 no .
H5 H7B 2.4173 no .
H7A H8A 2.2843 no .
H7A H8B 2.3773 no .
H7B H8A 2.3847 no .
H7B H8B 2.8148 no .
H8A H9A 2.8618 no .
H8A H9B 2.4399 no .
H8B H9A 2.3361 no .
H8B H9B 2.8537 no .
H8B H26A 3.1980 no .
H9A H10A 2.8221 no .
H9A H10B 2.3611 no .
H9A H24 3.0767 no .
H9A H26A 3.0647 no .
H9B H10A 2.3691 no .
H9B H10B 2.3104 no .
H10A H12 2.4772 no .
H10B H12 2.3075 no .
H12 H13 2.3092 no .
H13 H14 2.2900 no .
H14 H15 2.3073 no .
H15 H17 3.5015 no .
H15 H41B 2.4145 no .
H17 H18 2.2830 no .
H17 H37 2.4578 no .
H17 H40B 2.3063 no .
H17 H41B 3.4760 no .
H18 H27 3.0862 no .
H18 H36 2.8815 no .
H18 H37 2.9238 no .
H21 H22 2.3203 no .
H22 H23 2.2908 no .
H23 H24 2.3072 no .
H24 H26A 2.3684 no .
H24 H26B 2.5127 no .
H26A H27 2.4167 no .
H26A H28 3.2896 no .
H26B H27 2.8660 no .
H26B H28 2.3906 no .
H27 H28 2.6719 no .
H27 H29A 3.2423 no .
H27 H29B 3.2613 no .
H27 H36 2.7133 no .
H28 H29A 2.4061 no .
H28 H29B 2.3630 no .
H29A H31 2.1831 no .
H29B H31 2.4621 no .
H31 H32 2.3013 no .
H32 H33 2.2778 no .
H33 H34 2.3178 no .
H36 H37 2.3185 no .
H37 H39A 3.2045 no .
H37 H40B 3.2859 no .
H39A H40A 2.3304 no .
H39A H40B 2.2927 no .
H39A H41A 3.4961 no .
H39B H40A 2.2305 no .
H39B H40B 2.8644 no .
H39B H41A 2.5180 no .
H39B H41B 3.4664 no .
H40A H41A 2.4474 no .
H40A H41B 2.1660 no .
H40B H41A 2.8944 no .
H40B H41B 2.5565 no .
O1 H1 3.09(6) no .
O1 H4 3.4527 no 3_666
O1 H5 3.5822 no 3_666
O2 H1 2.22(5) no .
O2 H1 3.25(5) no 2_656
O2 H7B 2.6476 no 2_656
O3 H1 2.80(5) no .
O4 H24 3.3312 no 6_656
O4 H29A 3.4329 no 7_666
O4 H31 2.6689 no 7_666
O5 H29A 3.3493 no 7_666
O5 H31 2.9985 no 7_666
O6 H4 3.2766 no 3_666
O6 H5 3.3295 no 3_666
O6 H9B 2.9465 no 4_564
O7 H5 2.5689 no 3_666
O7 H7A 3.0297 no 3_666
O8 H13 2.6128 no 4_574
O8 H14 3.4224 no 4_574
O8 H23 2.6114 no 6_656
O8 H24 3.2658 no 6_656
O8 H28 3.0227 no 7_666
O8 H29A 3.2757 no 7_666
O8 H29B 3.0466 no 7_666
O9 H13 3.4961 no 4_574
O9 H14 2.7555 no 4_574
O9 H39B 2.6153 no 3_676
O9 H40A 2.63(3) no 3_676
O9 H41A 3.2021 no 3_676
O9 H41B 3.5503 no 3_676
O10 H7B 3.5058 no .
O10 H7B 3.5058 no 2_656
O10 H10A 3.3348 no .
O10 H10A 3.3348 no 2_656
O10 H17 3.0638 no .
O10 H17 3.0638 no 2_656
O10 H40B 2.81(3) no .
O10 H40B 2.81(3) no 2_656
C1 H5 3.4431 no 3_666
C1 H7A 3.3991 no 3_666
C1 H10A 3.2587 no 2_656
C2 H7A 3.0319 no 3_666
C2 H10A 3.3839 no 2_656
C2 H12 3.3411 no 2_656
C3 H7A 2.9229 no 3_666
C3 H8B 3.3904 no 3_666
C3 H10A 3.2231 no 2_656
C3 H12 3.2162 no 2_656
C4 H7A 3.1600 no 3_666
C4 H8B 3.4417 no 3_666
C4 H10A 2.8883 no 2_656
C4 H10B 3.3210 no 2_656
C4 H27 3.4905 no 3_666
C5 H7A 3.5010 no 3_666
C5 H9B 3.2855 no 2_656
C5 H10A 2.7179 no 2_656
C6 H5 3.3198 no 3_666
C6 H10A 2.9031 no 2_656
C7 H1 3.28(5) no .
C7 H7B 3.2918 no 2_656
C8 H1 3.27(5) no .
C8 H7B 3.0734 no 2_656
C9 H1 3.17(5) no .
C9 H5 3.5553 no 2_656
C9 H7B 3.3948 no 2_656
C9 H29B 3.5220 no 4_565
C10 H1 3.09(5) no .
C11 H1 3.52(5) no .
C11 H39A 3.2526 no 2_656
C12 H22 3.4382 no 7_667
C12 H39A 2.7282 no 2_656
C13 H23 3.2944 no 7_667
C13 H28 3.3775 no 6_656
C13 H39A 2.9079 no 2_656
C13 H39B 3.3657 no 2_656
C13 H40A 3.58(3) no 2_656
C14 H26B 2.9768 no 6_656
C14 H28 3.0223 no 6_656
C14 H39A 3.5529 no 2_656
C14 H40A 3.29(3) no 2_656
C15 H26B 3.0059 no 6_656
C15 H40A 3.36(3) no 2_656
C19 H23 3.4279 no 6_656
C19 H24 3.3435 no 6_656
C20 H31 2.8457 no 7_666
C20 H32 3.0857 no 7_666
C21 H3 3.5573 no 8_565
C21 H32 3.2122 no 7_666
C22 H3 3.2014 no 8_565
C22 H12 3.5377 no 7_667
C22 H32 3.2547 no 7_666
C23 H13 3.3813 no 7_667
C23 H32 3.1646 no 7_666
C24 H32 3.0243 no 7_666
C25 H31 3.0250 no 7_666
C25 H32 2.9629 no 7_666
C26 H21 3.4506 no 6_646
C27 H4 3.1038 no 3_666
C28 H4 3.5947 no 3_666
C28 H14 3.4541 no 6_646
C29 H9B 3.3890 no 4_564
C30 H8A 3.2929 no 4_564
C30 H9B 2.9865 no 4_564
C31 H8A 3.1198 no 4_564
C31 H9B 3.3059 no 4_564
C32 H3 3.5225 no 2_655
C32 H8A 3.0030 no 4_564
C33 H8A 3.0624 no 4_564
C33 H15 3.4689 no 4_574
C33 H34 3.0181 no 2_655
C33 H41B 3.3612 no 4_574
C34 H8A 3.2304 no 4_564
C34 H33 3.3788 no 2_655
C34 H34 3.0864 no 2_655
C35 H5 3.2755 no 3_666
C35 H8A 3.3352 no 4_564
C35 H9B 3.5941 no 4_564
C36 H5 3.5661 no 3_666
C38 H14 3.4994 no 4_574
C38 H39B 3.4667 no 3_676
C39 H39B 3.5220 no 3_676
C39 H41A 3.5764 no 3_676
C41 H33 3.5687 no 4_575
C41 H39B 3.5889 no 3_676
H1 O1 3.09(6) no .
H1 O2 2.22(5) no .
H1 O2 3.25(5) no 2_656
H1 O3 2.80(5) no .
H1 C7 3.28(5) no .
H1 C8 3.27(5) no .
H1 C9 3.17(5) no .
H1 C10 3.09(5) no .
H1 C11 3.52(5) no .
H1 H7B 3.0114 no .
H1 H7B 3.1639 no 2_656
H1 H10A 2.8728 no .
H1 H17 2.7670 no .
H1 H37 3.2262 no .
H1 H40B 3.18(6) no .
H1 H40B 3.54(6) no 2_656
H2 H7A 3.3958 no 3_666
H2 H12 3.4603 no 2_656
H2 H33 3.2132 no 2_655
H3 C21 3.5573 no 8_464
H3 C22 3.2014 no 8_464
H3 C32 3.5225 no 2_655
H3 H7A 3.2453 no 3_666
H3 H8B 3.1793 no 3_666
H3 H12 3.2531 no 2_656
H3 H21 3.5967 no 8_464
H3 H22 2.9860 no 8_464
H3 H32 2.9067 no 2_655
H4 O1 3.4527 no 3_666
H4 O6 3.2766 no 3_666
H4 C27 3.1038 no 3_666
H4 C28 3.5947 no 3_666
H4 H7A 3.5897 no 3_666
H4 H8B 3.2531 no 3_666
H4 H9B 3.5639 no 2_656
H4 H10A 3.3241 no 2_656
H4 H10B 3.3666 no 2_656
H4 H26A 3.5992 no 3_666
H4 H27 2.5964 no 3_666
H5 O1 3.5822 no 3_666
H5 O6 3.3295 no 3_666
H5 O7 2.5689 no 3_666
H5 C1 3.4431 no 3_666
H5 C6 3.3198 no 3_666
H5 C9 3.5553 no 2_656
H5 C35 3.2755 no 3_666
H5 C36 3.5661 no 3_666
H5 H9B 2.9465 no 2_656
H5 H10A 3.0786 no 2_656
H7A O7 3.0297 no 3_666
H7A C1 3.3991 no 3_666
H7A C2 3.0319 no 3_666
H7A C3 2.9229 no 3_666
H7A C4 3.1600 no 3_666
H7A C5 3.5010 no 3_666
H7A H2 3.3958 no 3_666
H7A H3 3.2453 no 3_666
H7A H4 3.5897 no 3_666
H7B O2 2.6476 no 2_656
H7B O10 3.5058 no .
H7B C7 3.2918 no 2_656
H7B C8 3.0734 no 2_656
H7B C9 3.3948 no 2_656
H7B H1 3.0114 no .
H7B H1 3.1639 no 2_656
H7B H7B 2.6510 no 2_656
H7B H8A 2.8809 no 2_656
H7B H9B 3.2347 no 2_656
H7B H10A 3.3531 no 2_656
H8A C30 3.2929 no 4_565
H8A C31 3.1198 no 4_565
H8A C32 3.0030 no 4_565
H8A C33 3.0624 no 4_565
H8A C34 3.2304 no 4_565
H8A C35 3.3352 no 4_565
H8A H7B 2.8809 no 2_656
H8A H31 3.5908 no 4_565
H8A H32 3.4242 no 4_565
H8A H33 3.5103 no 4_565
H8B C3 3.3904 no 3_666
H8B C4 3.4417 no 3_666
H8B H3 3.1793 no 3_666
H8B H4 3.2531 no 3_666
H9A H29B 3.3813 no 4_565
H9B O6 2.9465 no 4_565
H9B C5 3.2855 no 2_656
H9B C29 3.3890 no 4_565
H9B C30 2.9865 no 4_565
H9B C31 3.3059 no 4_565
H9B C35 3.5941 no 4_565
H9B H4 3.5639 no 2_656
H9B H5 2.9465 no 2_656
H9B H7B 3.2347 no 2_656
H9B H29B 2.8620 no 4_565
H9B H31 3.4148 no 4_565
H10A O10 3.3348 no .
H10A C1 3.2587 no 2_656
H10A C2 3.3839 no 2_656
H10A C3 3.2231 no 2_656
H10A C4 2.8883 no 2_656
H10A C5 2.7179 no 2_656
H10A C6 2.9031 no 2_656
H10A H1 2.8728 no .
H10A H4 3.3241 no 2_656
H10A H5 3.0786 no 2_656
H10A H7B 3.3531 no 2_656
H10A H39A 3.5121 no 2_656
H10B C4 3.3210 no 2_656
H10B H4 3.3666 no 2_656
H10B H22 3.5900 no 7_667
H12 C2 3.3411 no 2_656
H12 C3 3.2162 no 2_656
H12 C22 3.5377 no 7_667
H12 H2 3.4603 no 2_656
H12 H3 3.2531 no 2_656
H12 H22 2.7764 no 7_667
H12 H23 3.4953 no 7_667
H12 H39A 2.8449 no 2_656
H13 O8 2.6128 no 4_575
H13 O9 3.4961 no 4_575
H13 C23 3.3813 no 7_667
H13 H22 3.5216 no 7_667
H13 H23 2.5481 no 7_667
H13 H28 3.2134 no 6_656
H13 H39A 3.1190 no 2_656
H13 H39B 3.2708 no 2_656
H13 H41A 3.4625 no 4_575
H14 O8 3.4224 no 4_575
H14 O9 2.7555 no 4_575
H14 C28 3.4541 no 6_656
H14 C38 3.4994 no 4_575
H14 H26B 2.7842 no 6_656
H14 H28 2.5603 no 6_656
H14 H40A 3.5371 no 2_656
H15 C33 3.4689 no 4_575
H15 H24 3.3041 no 6_656
H15 H26B 2.8245 no 6_656
H15 H33 3.3846 no 4_575
H17 O10 3.0638 no .
H17 H1 2.7670 no .
H18 H29A 3.4972 no 7_666
H21 C26 3.4506 no 6_656
H21 H3 3.5967 no 8_565
H21 H26A 2.9625 no 6_656
H21 H26B 3.2254 no 6_656
H22 C12 3.4382 no 7_667
H22 H3 2.9860 no 8_565
H22 H10B 3.5900 no 7_667
H22 H12 2.7764 no 7_667
H22 H13 3.5216 no 7_667
H22 H22 3.1466 no 7_667
H23 O8 2.6114 no 6_646
H23 C13 3.2944 no 7_667
H23 C19 3.4279 no 6_646
H23 H12 3.4953 no 7_667
H23 H13 2.5481 no 7_667
H23 H29B 3.3020 no 4_565
H24 O4 3.3312 no 6_646
H24 O8 3.2658 no 6_646
H24 C19 3.3435 no 6_646
H24 H15 3.3041 no 6_646
H24 H32 3.4953 no 7_666
H26A H4 3.5992 no 3_666
H26A H21 2.9625 no 6_646
H26B C14 2.9768 no 6_646
H26B C15 3.0059 no 6_646
H26B H14 2.7842 no 6_646
H26B H15 2.8245 no 6_646
H26B H21 3.2254 no 6_646
H27 C4 3.4905 no 3_666
H27 H4 2.5964 no 3_666
H28 O8 3.0227 no 7_666
H28 C13 3.3775 no 6_646
H28 C14 3.0223 no 6_646
H28 H13 3.2134 no 6_646
H28 H14 2.5603 no 6_646
H29A O4 3.4329 no 7_666
H29A O5 3.3493 no 7_666
H29A O8 3.2757 no 7_666
H29A H18 3.4972 no 7_666
H29B O8 3.0466 no 7_666
H29B C9 3.5220 no 4_564
H29B H9A 3.3813 no 4_564
H29B H9B 2.8620 no 4_564
H29B H23 3.3020 no 4_564
H31 O4 2.6689 no 7_666
H31 O5 2.9985 no 7_666
H31 C20 2.8457 no 7_666
H31 C25 3.0250 no 7_666
H31 H8A 3.5908 no 4_564
H31 H9B 3.4148 no 4_564
H32 C20 3.0857 no 7_666
H32 C21 3.2122 no 7_666
H32 C22 3.2547 no 7_666
H32 C23 3.1646 no 7_666
H32 C24 3.0243 no 7_666
H32 C25 2.9629 no 7_666
H32 H3 2.9067 no 2_655
H32 H8A 3.4242 no 4_564
H32 H24 3.4953 no 7_666
H33 C34 3.3788 no 2_655
H33 C41 3.5687 no 4_574
H33 H2 3.2132 no 2_655
H33 H8A 3.5103 no 4_564
H33 H15 3.3846 no 4_574
H33 H34 2.4758 no 2_655
H33 H41B 2.6628 no 4_574
H34 C33 3.0181 no 2_655
H34 C34 3.0864 no 2_655
H34 H33 2.4758 no 2_655
H34 H34 2.6117 no 2_655
H37 H1 3.2262 no .
H39A C11 3.2526 no 2_656
H39A C12 2.7282 no 2_656
H39A C13 2.9079 no 2_656
H39A C14 3.5529 no 2_656
H39A H10A 3.5121 no 2_656
H39A H12 2.8449 no 2_656
H39A H13 3.1190 no 2_656
H39B O9 2.6153 no 3_676
H39B C13 3.3657 no 2_656
H39B C38 3.4667 no 3_676
H39B C39 3.5220 no 3_676
H39B C41 3.5889 no 3_676
H39B H13 3.2708 no 2_656
H39B H39B 2.7358 no 3_676
H39B H41A 2.6811 no 3_676
H40A O9 2.63(3) no 3_676
H40A C13 3.58(3) no 2_656
H40A C14 3.29(3) no 2_656
H40A C15 3.36(3) no 2_656
H40A H14 3.5371 no 2_656
H40A H40B 3.53(5) no 2_656
H40B O10 2.81(3) no .
H40B H1 3.18(6) no .
H40B H1 3.54(6) no 2_656
H40B H40A 3.53(5) no 2_656
H40B H40B 2.95(5) no 2_656
H41A O9 3.2021 no 3_676
H41A C39 3.5764 no 3_676
H41A H13 3.4625 no 4_574
H41A H39B 2.6811 no 3_676
H41B O9 3.5503 no 3_676
H41B C33 3.3612 no 4_575
H41B H33 2.6628 no 4_575

loop_
_geom_torsion_atom_site_label_1
_geom_torsion_atom_site_label_2
_geom_torsion_atom_site_label_3
_geom_torsion_atom_site_label_4
_geom_torsion
_geom_torsion_publ_flag
C6 O1 C7 C8 -175.46(19) no
C7 O1 C6 C1 168.8(2) no
C7 O1 C6 C5 -11.8(4) no
C8 O2 C9 C10 176.8(3) no
C9 O2 C8 C7 -176.4(3) no
C10 O3 C11 C12 7.5(4) no
C10 O3 C11 C16 -175.3(2) no
C11 O3 C10 C9 -179.24(18) no
C18 O4 C20 C21 -126.0(2) no
C18 O4 C20 C25 59.7(3) no
C20 O4 C18 C17 80.5(3) no
C20 O4 C18 C19 178.12(19) no
C25 O5 C26 C27 175.9(2) no
C26 O5 C25 C20 178.9(3) no
C26 O5 C25 C24 -0.2(4) no
C29 O6 C30 C31 9.4(4) no
C29 O6 C30 C35 -171.5(3) no
C30 O6 C29 C28 163.0(3) no
C35 O7 C36 C37 171.98(16) no
C35 O7 C36 C38 75.0(3) no
C36 O7 C35 C30 81.2(3) no
C36 O7 C35 C34 -102.4(3) no
C17 N1 C19 O8 179.3(3) no
C17 N1 C19 C18 1.46(17) no
C19 N1 C17 C16 118.6(2) no
C19 N1 C17 C18 -1.43(17) no
C17 N1 C41 C40 -38.1(4) no
C41 N1 C17 C16 -70.1(3) no
C41 N1 C17 C18 169.9(3) no
C19 N1 C41 C40 130.1(3) no
C41 N1 C19 O8 8.4(5) no
C41 N1 C19 C18 -169.4(3) no
C37 N2 C38 O9 168.1(3) no
C37 N2 C38 C36 -9.25(16) no
C38 N2 C37 C1 -108.4(2) no
C38 N2 C37 C36 9.08(16) no
C37 N2 C39 C40 92.0(3) no
C39 N2 C37 C1 54.3(4) no
C39 N2 C37 C36 171.7(3) no
C38 N2 C39 C40 -111.0(3) no
C39 N2 C38 O9 5.3(5) no
C39 N2 C38 C36 -172.1(2) no
C2 C1 C6 O1 -179.6(3) no
C2 C1 C6 C5 0.9(4) no
C6 C1 C2 C3 -0.0(4) no
C2 C1 C37 N2 31.8(4) no
C2 C1 C37 C36 -65.9(3) no
C37 C1 C2 C3 179.9(3) no
C6 C1 C37 N2 -148.3(3) no
C6 C1 C37 C36 114.0(3) no
C37 C1 C6 O1 0.5(4) no
C37 C1 C6 C5 -179.0(2) no
C1 C2 C3 C4 -0.8(5) no
C2 C3 C4 C5 0.7(5) no
C3 C4 C5 C6 0.2(5) no
C4 C5 C6 O1 179.5(3) no
C4 C5 C6 C1 -1.0(5) no
O1 C7 C8 O2 68.6(3) no
O2 C9 C10 O3 -64.7(4) no
O3 C11 C12 C13 177.6(2) no
O3 C11 C16 C15 -177.38(17) no
O3 C11 C16 C17 2.6(3) no
C12 C11 C16 C15 -0.0(4) no
C12 C11 C16 C17 179.9(2) no
C16 C11 C12 C13 0.5(4) no
C11 C12 C13 C14 -0.5(4) no
C12 C13 C14 C15 -0.1(5) no
C13 C14 C15 C16 0.6(4) no
C14 C15 C16 C11 -0.5(4) no
C14 C15 C16 C17 179.5(2) no
C11 C16 C17 N1 170.94(19) no
C11 C16 C17 C18 -88.2(3) no
C15 C16 C17 N1 -9.1(4) no
C15 C16 C17 C18 91.7(3) no
N1 C17 C18 O4 114.30(19) no
N1 C17 C18 C19 1.26(13) no
C16 C17 C18 O4 -4.4(3) no
C16 C17 C18 C19 -117.43(19) no
O4 C18 C19 O8 61.9(4) no
O4 C18 C19 N1 -120.4(2) no
C17 C18 C19 O8 -179.1(3) no
C17 C18 C19 N1 -1.37(16) no
O4 C20 C21 C22 -176.3(2) no
O4 C20 C25 O5 -2.3(4) no
O4 C20 C25 C24 176.93(19) no
C21 C20 C25 O5 -176.5(3) no
C21 C20 C25 C24 2.8(4) no
C25 C20 C21 C22 -1.9(4) no
C20 C21 C22 C23 -0.1(5) no
C21 C22 C23 C24 1.4(6) no
C22 C23 C24 C25 -0.5(5) no
C23 C24 C25 O5 177.6(3) no
C23 C24 C25 C20 -1.5(5) no
O5 C26 C27 C28 115.3(4) no
C26 C27 C28 C29 -172.7(3) no
C27 C28 C29 O6 -4.5(6) no
O6 C30 C31 C32 179.9(2) no
O6 C30 C35 O7 -3.7(4) no
O6 C30 C35 C34 179.79(19) no
C31 C30 C35 O7 175.4(3) no
C31 C30 C35 C34 -1.1(4) no
C35 C30 C31 C32 0.8(4) no
C30 C31 C32 C33 -0.4(5) no
C31 C32 C33 C34 0.2(5) no
C32 C33 C34 C35 -0.4(5) no
C33 C34 C35 O7 -175.6(3) no
C33 C34 C35 C30 0.9(4) no
O7 C36 C37 N2 -125.69(17) no
O7 C36 C37 C1 -11.3(3) no
O7 C36 C38 O9 -53.9(4) no
O7 C36 C38 N2 123.3(2) no
C37 C36 C38 O9 -168.4(3) no
C37 C36 C38 N2 8.75(15) no
C38 C36 C37 N2 -7.92(14) no
C38 C36 C37 C1 106.51(18) no
N2 C39 C40 C41 52.2(4) no
C39 C40 C41 N1 -87.9(3) no
